data_7012894
loop_
_publ_author_name
'Standfest-Hauser, Christina M.'
'Mereiter, Kurt'
'Schmid, Roland'
'Kirchner, Karl'

_publ_section_title
;
 Some binding modes of 2-aminopyridine to ruthenium(ii) fragments
;
_journal_issue 11
_journal_name_full 'Dalton Transactions'
_journal_page_first 2329
_journal_paper_doi 10.1039/b302416d
_journal_year 2003
_chemical_formula_moiety 'C12 H15 N2 Ru 1+,  F6 P -1'
_chemical_formula_sum 'C12 H15 F6 N2 P Ru'
_chemical_formula_weight 433.30
_chemical_name_common '(RuCp(eta6-dmapy))PF6, compound (9)'
_chemical_name_systematic
; 
? 
;
_space_group_IT_number 14
_symmetry_cell_setting monoclinic
_symmetry_space_group_name_Hall '-P 2yn'
_symmetry_space_group_name_H-M 'P 1 21/n 1'
_atom_sites_solution_hydrogens geom
_atom_sites_solution_primary direct
_atom_sites_solution_secondary difmap
_audit_creation_method SHELXL-97
_cell_angle_alpha 90.00
_cell_angle_beta 101.505(2)
_cell_angle_gamma 90.00
_cell_formula_units_Z 4
_cell_length_a 9.6543(12)
_cell_length_b 12.5953(16)
_cell_length_c 12.3904(16)
_cell_measurement_reflns_used 948
_cell_measurement_temperature 173(2)
_cell_measurement_theta_max 29.8
_cell_measurement_theta_min 3.3
_cell_volume 1476.4(3)
_computing_cell_refinement 'Bruker SAINT'
_computing_data_collection 'Bruker SMART'
_computing_data_reduction 'Bruker SAINT, SADABS, XPREP'
_computing_molecular_graphics 'Bruker SHELXTL'
_computing_publication_material 'Bruker SHELXTL'
_computing_structure_refinement 'SHELXL-97 (Sheldrick, 1997)'
_computing_structure_solution 'SHELXS-97 (Sheldrick, 1997)'
_diffrn_ambient_temperature 173(2)
_diffrn_measured_fraction_theta_full 0.983
_diffrn_measured_fraction_theta_max 0.983
_diffrn_measurement_device_type 'BRUKER SMART 3-circle with CCD area detector'
_diffrn_measurement_method 'omega and phi scans'
_diffrn_radiation_monochromator graphite
_diffrn_radiation_source 'normal-focus sealed tube'
_diffrn_radiation_type MoK\a
_diffrn_radiation_wavelength 0.71073
_diffrn_reflns_av_R_equivalents 0.0196
_diffrn_reflns_av_sigmaI/netI 0.0187
_diffrn_reflns_limit_h_max 13
_diffrn_reflns_limit_h_min -13
_diffrn_reflns_limit_k_max 17
_diffrn_reflns_limit_k_min -17
_diffrn_reflns_limit_l_max 17
_diffrn_reflns_limit_l_min -17
_diffrn_reflns_number 15003
_diffrn_reflns_theta_full 29.98
_diffrn_reflns_theta_max 29.98
_diffrn_reflns_theta_min 2.33
_diffrn_standards_decay_% 0
_exptl_absorpt_coefficient_mu 1.232
_exptl_absorpt_correction_T_max 1.00
_exptl_absorpt_correction_T_min 0.80
_exptl_absorpt_correction_type multi-scan
_exptl_crystal_colour palebrown
_exptl_crystal_density_diffrn 1.949
_exptl_crystal_density_method 'not measured'
_exptl_crystal_description prism
_exptl_crystal_F_000 856
_exptl_crystal_size_max 0.8
_exptl_crystal_size_mid 0.2
_exptl_crystal_size_min 0.2
_refine_diff_density_max 1.043
_refine_diff_density_min -0.479
_refine_diff_density_rms 0.076
_refine_ls_extinction_method none
_refine_ls_goodness_of_fit_ref 1.024
_refine_ls_hydrogen_treatment mixed
_refine_ls_matrix_type full
_refine_ls_number_parameters 210
_refine_ls_number_reflns 4228
_refine_ls_number_restraints 0
_refine_ls_restrained_S_all 1.024
_refine_ls_R_factor_all 0.0303
_refine_ls_R_factor_gt 0.0245
_refine_ls_shift/su_max 0.001
_refine_ls_shift/su_mean 0.000
_refine_ls_structure_factor_coef Fsqd
_refine_ls_weighting_details 'calc w=1/[\s^2^(Fo^2^)+(0.0313P)^2^+0.9844P] where P=(Fo^2^+2Fc^2^)/3'
_refine_ls_weighting_scheme calc
_refine_ls_wR_factor_gt 0.0597
_refine_ls_wR_factor_ref 0.0627
_reflns_number_gt 3725
_reflns_number_total 4228
_reflns_threshold_expression >2sigma(I)
_cod_data_source_file b302416d.txt
_cod_data_source_block 9
_cod_depositor_comments
;
The following automatic conversions were performed:
'_symmetry_cell_setting' value 'Monoclinic' changed to 'monoclinic'
according to '/home/saulius/struct/CIF-dictionaries/cif_core.dic'
dictionary named 'cif_core.dic' version 2.4.1 from 2010-06-29.

Automatic conversion script
Id: cif_fix_enum 1527 2010-12-29 10:47:43Z saulius 
;
_cod_original_sg_symbol_H-M P2(1)/n
_cod_database_code 7012894

loop_
_symmetry_equiv_pos_as_xyz
'x, y, z'
'-x+1/2, y+1/2, -z+1/2'
'-x, -y, -z'
'x-1/2, -y-1/2, z-1/2'

loop_
_atom_site_label
_atom_site_type_symbol
_atom_site_fract_x
_atom_site_fract_y
_atom_site_fract_z
_atom_site_U_iso_or_equiv
_atom_site_adp_type
_atom_site_occupancy
_atom_site_symmetry_multiplicity
_atom_site_calc_flag
_atom_site_refinement_flags
_atom_site_disorder_assembly
_atom_site_disorder_group
Ru Ru 0.192612(14) 0.278054(11) 0.189918(11) 0.02380(5) Uani 1 1 d . . .
C1 C 0.0365(2) 0.1766(2) 0.08444(19) 0.0434(5) Uani 1 1 d . . .
H1 H 0.0123 0.1069 0.1033 0.052 Uiso 1 1 calc R . .
C2 C -0.0298(2) 0.2712(2) 0.10864(18) 0.0409(5) Uani 1 1 d . . .
H2 H -0.1061 0.2764 0.1464 0.049 Uiso 1 1 calc R . .
C3 C 0.0384(2) 0.35729(18) 0.06628(17) 0.0381(4) Uani 1 1 d . . .
H3 H 0.0161 0.4304 0.0712 0.046 Uiso 1 1 calc R . .
C4 C 0.1459(2) 0.3149(2) 0.01534(16) 0.0388(5) Uani 1 1 d . . .
H4 H 0.2073 0.3547 -0.0204 0.047 Uiso 1 1 calc R . .
C5 C 0.1454(3) 0.2030(2) 0.02721(19) 0.0441(5) Uani 1 1 d . . .
H5 H 0.2068 0.1545 0.0015 0.053 Uiso 1 1 calc R . .
N1 N 0.30763(16) 0.18048(16) 0.32932(13) 0.0330(4) Uani 1 1 d . . .
C6 C 0.21678(19) 0.23980(16) 0.37841(15) 0.0284(4) Uani 1 1 d . . .
C7 C 0.1979(2) 0.35021(17) 0.35258(16) 0.0354(4) Uani 1 1 d . . .
H7 H 0.1199 0.3877 0.3701 0.042 Uiso 1 1 calc R . .
C8 C 0.2960(3) 0.40306(19) 0.30091(18) 0.0435(5) Uani 1 1 d . . .
H8 H 0.2905 0.4777 0.2899 0.052 Uiso 1 1 calc R . .
C9 C 0.4023(2) 0.3434(2) 0.26598(18) 0.0448(5) Uani 1 1 d . . .
H9 H 0.4725 0.3774 0.2343 0.054 Uiso 1 1 calc R . .
C10 C 0.4025(2) 0.2330(2) 0.27886(18) 0.0411(5) Uani 1 1 d . . .
H10 H 0.4710 0.1925 0.2516 0.049 Uiso 1 1 calc R . .
N2 N 0.14256(18) 0.18759(15) 0.44157(13) 0.0345(4) Uani 1 1 d . . .
C11 C 0.1533(3) 0.0727(2) 0.4517(2) 0.0498(6) Uani 1 1 d . . .
H11A H 0.2478 0.0500 0.4438 0.075 Uiso 1 1 calc R . .
H11B H 0.0822 0.0396 0.3940 0.075 Uiso 1 1 calc R . .
H11C H 0.1370 0.0512 0.5242 0.075 Uiso 1 1 calc R . .
C12 C 0.0211(3) 0.2375(2) 0.4748(2) 0.0529(6) Uani 1 1 d . . .
H12A H 0.0451 0.3105 0.4986 0.079 Uiso 1 1 calc R . .
H12B H -0.0043 0.1973 0.5358 0.079 Uiso 1 1 calc R . .
H12C H -0.0592 0.2381 0.4124 0.079 Uiso 1 1 calc R . .
P P 0.79096(11) 0.52330(8) 0.29729(9) 0.03329(16) Uani 0.908(3) 1 d P A 1
F1 F 0.7880(3) 0.39711(15) 0.2990(2) 0.0799(8) Uani 0.908(3) 1 d P A 1
F2 F 0.79365(18) 0.64966(13) 0.29495(18) 0.0596(5) Uani 0.908(3) 1 d P A 1
F3 F 0.6320(2) 0.5262(2) 0.2318(2) 0.0846(8) Uani 0.908(3) 1 d P A 1
F4 F 0.9504(2) 0.52372(18) 0.36147(19) 0.0763(7) Uani 0.908(3) 1 d P A 1
F5 F 0.8491(3) 0.52033(17) 0.18570(17) 0.0702(6) Uani 0.908(3) 1 d P A 1
F6 F 0.7356(3) 0.52670(18) 0.40932(18) 0.0798(8) Uani 0.908(3) 1 d P A 1
P1A P 0.7823(10) 0.5135(7) 0.2907(8) 0.033 Uiso 0.092(3) 1 d PG A 2
F1A F 0.7536(15) 0.4004(11) 0.2433(13) 0.066(3) Uiso 0.092(3) 1 d PG A 2
F2A F 0.8110(16) 0.6266(11) 0.3381(12) 0.066(3) Uiso 0.092(3) 1 d PG A 2
F3A F 0.6966(16) 0.5606(12) 0.1826(11) 0.066(3) Uiso 0.092(3) 1 d PG A 2
F4A F 0.8679(16) 0.4664(12) 0.3988(11) 0.066(3) Uiso 0.092(3) 1 d PG A 2
F5A F 0.9183(15) 0.5193(12) 0.2432(13) 0.066(3) Uiso 0.092(3) 1 d PG A 2
F6A F 0.6462(14) 0.5077(12) 0.3383(13) 0.066(3) Uiso 0.092(3) 1 d PG A 2

loop_
_atom_site_aniso_label
_atom_site_aniso_U_11
_atom_site_aniso_U_22
_atom_site_aniso_U_33
_atom_site_aniso_U_23
_atom_site_aniso_U_13
_atom_site_aniso_U_12
Ru 0.01997(7) 0.02878(8) 0.02207(8) 0.00195(5) 0.00278(5) 0.00006(5)
C1 0.0412(12) 0.0453(12) 0.0378(11) 0.0012(10) -0.0067(9) -0.0127(10)
C2 0.0226(9) 0.0667(16) 0.0301(10) 0.0068(10) -0.0025(7) -0.0029(9)
C3 0.0347(10) 0.0441(11) 0.0314(10) 0.0093(9) -0.0033(8) 0.0065(9)
C4 0.0365(10) 0.0552(13) 0.0235(9) 0.0058(9) 0.0031(8) -0.0056(9)
C5 0.0428(12) 0.0547(14) 0.0326(11) -0.0131(10) 0.0022(9) 0.0002(10)
N1 0.0262(8) 0.0439(10) 0.0279(8) 0.0043(7) 0.0031(6) 0.0096(7)
C6 0.0236(8) 0.0385(10) 0.0211(8) 0.0007(7) -0.0001(6) 0.0010(7)
C7 0.0404(10) 0.0366(10) 0.0275(9) -0.0054(8) 0.0029(8) 0.0039(8)
C8 0.0544(14) 0.0367(11) 0.0346(11) -0.0013(9) -0.0030(10) -0.0146(10)
C9 0.0297(10) 0.0683(16) 0.0334(10) 0.0050(10) -0.0014(8) -0.0185(10)
C10 0.0211(9) 0.0698(16) 0.0319(10) 0.0068(10) 0.0037(7) 0.0077(9)
N2 0.0315(8) 0.0463(10) 0.0258(8) 0.0035(7) 0.0060(6) -0.0019(7)
C11 0.0520(14) 0.0519(14) 0.0441(13) 0.0148(11) 0.0065(11) -0.0099(11)
C12 0.0414(12) 0.0824(19) 0.0403(12) -0.0044(12) 0.0212(10) -0.0012(12)
P 0.0342(3) 0.0316(3) 0.0352(3) 0.0017(3) 0.0095(3) 0.0010(2)
F1 0.125(2) 0.0303(9) 0.0987(18) 0.0031(9) 0.0563(16) -0.0003(10)
F2 0.0520(10) 0.0327(8) 0.0967(15) 0.0029(8) 0.0208(10) 0.0036(7)
F3 0.0393(10) 0.0970(16) 0.1059(19) 0.0015(14) -0.0132(11) -0.0163(10)
F4 0.0470(10) 0.0863(15) 0.0853(15) -0.0146(12) -0.0117(10) 0.0291(10)
F5 0.0979(16) 0.0741(13) 0.0486(11) -0.0018(9) 0.0391(11) -0.0085(11)
F6 0.1137(19) 0.0797(14) 0.0613(13) 0.0131(10) 0.0539(13) 0.0262(13)

loop_
_atom_type_symbol
_atom_type_description
_atom_type_scat_dispersion_real
_atom_type_scat_dispersion_imag
_atom_type_scat_source
C C 0.0033 0.0016 'International Tables Vol C Tables 4.2.6.8 and 6.1.1.4'
H H 0.0000 0.0000 'International Tables Vol C Tables 4.2.6.8 and 6.1.1.4'
N N 0.0061 0.0033 'International Tables Vol C Tables 4.2.6.8 and 6.1.1.4'
F F 0.0171 0.0103 'International Tables Vol C Tables 4.2.6.8 and 6.1.1.4'
P P 0.1023 0.0942 'International Tables Vol C Tables 4.2.6.8 and 6.1.1.4'
Ru Ru -1.2594 0.8363 'International Tables Vol C Tables 4.2.6.8 and 6.1.1.4'

loop_
_geom_angle_atom_site_label_1
_geom_angle_atom_site_label_2
_geom_angle_atom_site_label_3
_geom_angle
_geom_angle_site_symmetry_1
_geom_angle_site_symmetry_3
_geom_angle_publ_flag
C3 Ru C4 38.36(8) . . ?
C3 Ru C10 156.94(9) . . ?
C4 Ru C10 123.17(8) . . ?
C3 Ru C2 38.25(8) . . ?
C4 Ru C2 63.83(8) . . ?
C10 Ru C2 162.21(10) . . ?
C3 Ru C5 63.78(9) . . ?
C4 Ru C5 37.92(9) . . ?
C10 Ru C5 110.79(9) . . ?
C2 Ru C5 63.48(10) . . ?
C3 Ru C8 106.05(9) . . ?
C4 Ru C8 116.68(9) . . ?
C10 Ru C8 66.99(10) . . ?
C2 Ru C8 126.85(10) . . ?
C5 Ru C8 150.58(9) . . ?
C3 Ru C1 63.39(9) . . ?
C4 Ru C1 63.26(9) . . ?
C10 Ru C1 127.42(10) . . ?
C2 Ru C1 37.63(10) . . ?
C5 Ru C1 37.76(9) . . ?
C8 Ru C1 164.18(10) . . ?
C3 Ru C7 110.24(8) . . ?
C4 Ru C7 141.84(9) . . ?
C10 Ru C7 78.17(8) . . ?
C2 Ru C7 106.24(9) . . ?
C5 Ru C7 169.40(9) . . ?
C8 Ru C7 37.44(8) . . ?
C1 Ru C7 132.26(9) . . ?
C3 Ru C9 124.99(9) . . ?
C4 Ru C9 109.59(8) . . ?
C10 Ru C9 37.13(10) . . ?
C2 Ru C9 160.45(10) . . ?
C5 Ru C9 123.83(9) . . ?
C8 Ru C9 37.24(9) . . ?
C1 Ru C9 158.41(10) . . ?
C7 Ru C9 66.72(9) . . ?
C3 Ru N1 166.67(7) . . ?
C4 Ru N1 149.70(8) . . ?
C10 Ru N1 36.38(7) . . ?
C2 Ru N1 128.91(8) . . ?
C5 Ru N1 117.11(9) . . ?
C8 Ru N1 79.39(8) . . ?
C1 Ru N1 108.49(8) . . ?
C7 Ru N1 66.49(7) . . ?
C9 Ru N1 66.60(8) . . ?
C3 Ru C6 135.94(8) . . ?
C4 Ru C6 173.79(7) . . ?
C10 Ru C6 63.01(7) . . ?
C2 Ru C6 110.11(7) . . ?
C5 Ru C6 141.94(9) . . ?
C8 Ru C6 65.29(8) . . ?
C1 Ru C6 113.10(8) . . ?
C7 Ru C6 36.44(7) . . ?
C9 Ru C6 75.65(7) . . ?
N1 Ru C6 35.02(6) . . ?
C2 C1 C5 108.7(2) . . ?
C2 C1 Ru 70.68(13) . . ?
C5 C1 Ru 70.87(13) . . ?
C2 C1 H1 125.7 . . ?
C5 C1 H1 125.7 . . ?
Ru C1 H1 124.4 . . ?
C1 C2 C3 107.6(2) . . ?
C1 C2 Ru 71.69(12) . . ?
C3 C2 Ru 69.83(11) . . ?
C1 C2 H2 126.2 . . ?
C3 C2 H2 126.2 . . ?
Ru C2 H2 123.9 . . ?
C4 C3 C2 108.1(2) . . ?
C4 C3 Ru 71.35(12) . . ?
C2 C3 Ru 71.92(12) . . ?
C4 C3 H3 126.0 . . ?
C2 C3 H3 126.0 . . ?
Ru C3 H3 122.5 . . ?
C5 C4 C3 108.01(19) . . ?
C5 C4 Ru 71.82(12) . . ?
C3 C4 Ru 70.29(11) . . ?
C5 C4 H4 126.0 . . ?
C3 C4 H4 126.0 . . ?
Ru C4 H4 123.5 . . ?
C4 C5 C1 107.7(2) . . ?
C4 C5 Ru 70.25(12) . . ?
C1 C5 Ru 71.36(13) . . ?
C4 C5 H5 126.2 . . ?
C1 C5 H5 126.2 . . ?
Ru C5 H5 123.8 . . ?
C10 N1 C6 118.5(2) . . ?
C10 N1 Ru 69.91(11) . . ?
C6 N1 Ru 77.35(10) . . ?
N2 C6 N1 116.98(19) . . ?
N2 C6 C7 123.43(18) . . ?
N1 C6 C7 119.38(17) . . ?
N2 C6 Ru 136.47(14) . . ?
N1 C6 Ru 67.63(10) . . ?
C7 C6 Ru 66.13(10) . . ?
C8 C7 C6 119.5(2) . . ?
C8 C7 Ru 71.02(12) . . ?
C6 C7 Ru 77.43(11) . . ?
C8 C7 H7 120.2 . . ?
C6 C7 H7 120.2 . . ?
Ru C7 H7 122.6 . . ?
C9 C8 C7 118.9(2) . . ?
C9 C8 Ru 72.11(13) . . ?
C7 C8 Ru 71.54(12) . . ?
C9 C8 H8 120.5 . . ?
C7 C8 H8 120.5 . . ?
Ru C8 H8 127.9 . . ?
C10 C9 C8 118.65(19) . . ?
C10 C9 Ru 70.08(12) . . ?
C8 C9 Ru 70.65(12) . . ?
C10 C9 H9 120.7 . . ?
C8 C9 H9 120.7 . . ?
Ru C9 H9 131.2 . . ?
N1 C10 C9 123.0(2) . . ?
N1 C10 Ru 73.71(11) . . ?
C9 C10 Ru 72.80(12) . . ?
N1 C10 H10 118.5 . . ?
C9 C10 H10 118.5 . . ?
Ru C10 H10 127.1 . . ?
C6 N2 C11 120.24(19) . . ?
C6 N2 C12 120.6(2) . . ?
C11 N2 C12 116.8(2) . . ?
N2 C11 H11A 109.5 . . ?
N2 C11 H11B 109.5 . . ?
H11A C11 H11B 109.5 . . ?
N2 C11 H11C 109.5 . . ?
H11A C11 H11C 109.5 . . ?
H11B C11 H11C 109.5 . . ?
N2 C12 H12A 109.5 . . ?
N2 C12 H12B 109.5 . . ?
H12A C12 H12B 109.5 . . ?
N2 C12 H12C 109.5 . . ?
H12A C12 H12C 109.5 . . ?
H12B C12 H12C 109.5 . . ?
F6 P F4 91.36(15) . . ?
F6 P F3 89.22(15) . . ?
F4 P F3 178.36(16) . . ?
F6 P F1 90.30(12) . . ?
F4 P F1 90.86(14) . . ?
F3 P F1 90.67(14) . . ?
F6 P F2 89.92(12) . . ?
F4 P F2 89.32(12) . . ?
F3 P F2 89.15(12) . . ?
F1 P F2 179.72(16) . . ?
F6 P F5 179.07(16) . . ?
F4 P F5 87.73(14) . . ?
F3 P F5 91.68(16) . . ?
F1 P F5 89.92(11) . . ?
F2 P F5 89.88(11) . . ?
F1A P1A F3A 90.0 . . ?
F1A P1A F6A 90.0 . . ?
F3A P1A F6A 90.0 . . ?
F1A P1A F5A 90.0 . . ?
F3A P1A F5A 90.0 . . ?
F6A P1A F5A 180.0 . . ?
F1A P1A F4A 90.0 . . ?
F3A P1A F4A 180.0(6) . . ?
F6A P1A F4A 90.0 . . ?
F5A P1A F4A 90.0 . . ?
F1A P1A F2A 180.0 . . ?
F3A P1A F2A 90.0 . . ?
F6A P1A F2A 90.0 . . ?
F5A P1A F2A 90.0 . . ?
F4A P1A F2A 90.0 . . ?

loop_
_geom_bond_atom_site_label_1
_geom_bond_atom_site_label_2
_geom_bond_distance
_geom_bond_site_symmetry_2
_geom_bond_publ_flag
Ru C3 2.1561(19) . ?
Ru C4 2.170(2) . ?
Ru C10 2.179(2) . ?
Ru C2 2.184(2) . ?
Ru C5 2.190(2) . ?
Ru C8 2.195(2) . ?
Ru C1 2.197(2) . ?
Ru C7 2.202(2) . ?
Ru C9 2.214(2) . ?
Ru N1 2.2275(17) . ?
Ru C6 2.3503(19) . ?
C1 C2 1.413(4) . ?
C1 C5 1.420(3) . ?
C1 H1 0.9500 . ?
C2 C3 1.422(3) . ?
C2 H2 0.9500 . ?
C3 C4 1.421(3) . ?
C3 H3 0.9500 . ?
C4 C5 1.417(4) . ?
C4 H4 0.9500 . ?
C5 H5 0.9500 . ?
N1 C10 1.377(3) . ?
N1 C6 1.382(2) . ?
C6 N2 1.335(2) . ?
C6 C7 1.430(3) . ?
C7 C8 1.411(3) . ?
C7 H7 0.9500 . ?
C8 C9 1.408(4) . ?
C8 H8 0.9500 . ?
C9 C10 1.399(4) . ?
C9 H9 0.9500 . ?
C10 H10 0.9500 . ?
N2 C11 1.454(3) . ?
N2 C12 1.460(3) . ?
C11 H11A 0.9800 . ?
C11 H11B 0.9800 . ?
C11 H11C 0.9800 . ?
C12 H12A 0.9800 . ?
C12 H12B 0.9800 . ?
C12 H12C 0.9800 . ?
P F6 1.584(2) . ?
P F4 1.586(2) . ?
P F3 1.587(2) . ?
P F1 1.590(2) . ?
P F2 1.5921(19) . ?
P F5 1.5931(19) . ?
P1A F1A 1.545(9) . ?
P1A F3A 1.545(9) . ?
P1A F6A 1.545(9) . ?
P1A F5A 1.545(9) . ?
P1A F4A 1.545(9) . ?
P1A F2A 1.545(9) . ?

loop_
_geom_torsion_atom_site_label_1
_geom_torsion_atom_site_label_2
_geom_torsion_atom_site_label_3
_geom_torsion_atom_site_label_4
_geom_torsion
_geom_torsion_site_symmetry_1
_geom_torsion_site_symmetry_2
_geom_torsion_site_symmetry_3
_geom_torsion_site_symmetry_4
_geom_torsion_publ_flag
C3 Ru C1 C2 -37.92(13) . . . . ?
C4 Ru C1 C2 -81.07(15) . . . . ?
C10 Ru C1 C2 166.23(12) . . . . ?
C5 Ru C1 C2 -118.7(2) . . . . ?
C8 Ru C1 C2 12.7(4) . . . . ?
C7 Ru C1 C2 55.96(17) . . . . ?
C9 Ru C1 C2 -156.4(2) . . . . ?
N1 Ru C1 C2 130.62(13) . . . . ?
C6 Ru C1 C2 93.38(14) . . . . ?
C3 Ru C1 C5 80.79(16) . . . . ?
C4 Ru C1 C5 37.64(14) . . . . ?
C10 Ru C1 C5 -75.06(17) . . . . ?
C2 Ru C1 C5 118.7(2) . . . . ?
C8 Ru C1 C5 131.4(3) . . . . ?
C7 Ru C1 C5 174.67(14) . . . . ?
C9 Ru C1 C5 -37.7(3) . . . . ?
N1 Ru C1 C5 -110.67(14) . . . . ?
C6 Ru C1 C5 -147.91(14) . . . . ?
C5 C1 C2 C3 -0.1(2) . . . . ?
Ru C1 C2 C3 60.93(14) . . . . ?
C5 C1 C2 Ru -61.00(15) . . . . ?
C3 Ru C2 C1 117.4(2) . . . . ?
C4 Ru C2 C1 79.41(15) . . . . ?
C10 Ru C2 C1 -38.2(3) . . . . ?
C5 Ru C2 C1 36.89(14) . . . . ?
C8 Ru C2 C1 -175.70(13) . . . . ?
C7 Ru C2 C1 -140.30(13) . . . . ?
C9 Ru C2 C1 153.9(2) . . . . ?
N1 Ru C2 C1 -67.69(16) . . . . ?
C6 Ru C2 C1 -102.08(14) . . . . ?
C4 Ru C2 C3 -38.01(14) . . . . ?
C10 Ru C2 C3 -155.7(2) . . . . ?
C5 Ru C2 C3 -80.53(15) . . . . ?
C8 Ru C2 C3 66.88(16) . . . . ?
C1 Ru C2 C3 -117.4(2) . . . . ?
C7 Ru C2 C3 102.28(14) . . . . ?
C9 Ru C2 C3 36.5(3) . . . . ?
N1 Ru C2 C3 174.89(12) . . . . ?
C6 Ru C2 C3 140.50(13) . . . . ?
C1 C2 C3 C4 0.4(2) . . . . ?
Ru C2 C3 C4 62.58(14) . . . . ?
C1 C2 C3 Ru -62.13(15) . . . . ?
C10 Ru C3 C4 44.2(3) . . . . ?
C2 Ru C3 C4 -117.1(2) . . . . ?
C5 Ru C3 C4 -37.38(14) . . . . ?
C8 Ru C3 C4 112.92(14) . . . . ?
C1 Ru C3 C4 -79.74(15) . . . . ?
C7 Ru C3 C4 152.16(14) . . . . ?
C9 Ru C3 C4 77.00(17) . . . . ?
N1 Ru C3 C4 -134.6(3) . . . . ?
C6 Ru C3 C4 -176.25(12) . . . . ?
C4 Ru C3 C2 117.1(2) . . . . ?
C10 Ru C3 C2 161.2(2) . . . . ?
C5 Ru C3 C2 79.67(15) . . . . ?
C8 Ru C3 C2 -130.03(14) . . . . ?
C1 Ru C3 C2 37.31(14) . . . . ?
C7 Ru C3 C2 -90.78(15) . . . . ?
C9 Ru C3 C2 -165.94(13) . . . . ?
N1 Ru C3 C2 -17.5(4) . . . . ?
C6 Ru C3 C2 -59.19(18) . . . . ?
C2 C3 C4 C5 -0.7(2) . . . . ?
Ru C3 C4 C5 62.29(15) . . . . ?
C2 C3 C4 Ru -62.95(14) . . . . ?
C3 Ru C4 C5 -117.60(19) . . . . ?
C10 Ru C4 C5 81.44(16) . . . . ?
C2 Ru C4 C5 -79.70(15) . . . . ?
C8 Ru C4 C5 160.24(14) . . . . ?
C1 Ru C4 C5 -37.48(14) . . . . ?
C7 Ru C4 C5 -162.76(15) . . . . ?
C9 Ru C4 C5 120.32(15) . . . . ?
N1 Ru C4 C5 43.4(2) . . . . ?
C6 Ru C4 C5 -92.7(7) . . . . ?
C10 Ru C4 C3 -160.96(14) . . . . ?
C2 Ru C4 C3 37.90(14) . . . . ?
C5 Ru C4 C3 117.60(19) . . . . ?
C8 Ru C4 C3 -82.16(15) . . . . ?
C1 Ru C4 C3 80.12(15) . . . . ?
C7 Ru C4 C3 -45.2(2) . . . . ?
C9 Ru C4 C3 -122.08(15) . . . . ?
N1 Ru C4 C3 161.01(14) . . . . ?
C6 Ru C4 C3 24.9(8) . . . . ?
C3 C4 C5 C1 0.6(2) . . . . ?
Ru C4 C5 C1 61.93(15) . . . . ?
C3 C4 C5 Ru -61.31(14) . . . . ?
C2 C1 C5 C4 -0.3(2) . . . . ?
Ru C1 C5 C4 -61.21(15) . . . . ?
C2 C1 C5 Ru 60.88(15) . . . . ?
C3 Ru C5 C4 37.81(13) . . . . ?
C10 Ru C5 C4 -117.70(14) . . . . ?
C2 Ru C5 C4 80.71(14) . . . . ?
C8 Ru C5 C4 -38.0(3) . . . . ?
C1 Ru C5 C4 117.5(2) . . . . ?
C7 Ru C5 C4 95.5(5) . . . . ?
C9 Ru C5 C4 -78.25(16) . . . . ?
N1 Ru C5 C4 -157.07(12) . . . . ?
C6 Ru C5 C4 169.91(12) . . . . ?
C3 Ru C5 C1 -79.65(16) . . . . ?
C4 Ru C5 C1 -117.5(2) . . . . ?
C10 Ru C5 C1 124.83(15) . . . . ?
C2 Ru C5 C1 -36.76(14) . . . . ?
C8 Ru C5 C1 -155.41(19) . . . . ?
C7 Ru C5 C1 -21.9(6) . . . . ?
C9 Ru C5 C1 164.28(14) . . . . ?
N1 Ru C5 C1 85.46(15) . . . . ?
C6 Ru C5 C1 52.4(2) . . . . ?
C3 Ru N1 C10 179.2(3) . . . . ?
C4 Ru N1 C10 60.4(2) . . . . ?
C2 Ru N1 C10 165.33(15) . . . . ?
C5 Ru N1 C10 88.71(15) . . . . ?
C8 Ru N1 C10 -65.41(15) . . . . ?
C1 Ru N1 C10 128.78(14) . . . . ?
C7 Ru N1 C10 -102.33(15) . . . . ?
C9 Ru N1 C10 -28.68(14) . . . . ?
C6 Ru N1 C10 -127.13(19) . . . . ?
C3 Ru N1 C6 -53.7(4) . . . . ?
C4 Ru N1 C6 -172.49(14) . . . . ?
C10 Ru N1 C6 127.13(19) . . . . ?
C2 Ru N1 C6 -67.54(15) . . . . ?
C5 Ru N1 C6 -144.17(12) . . . . ?
C8 Ru N1 C6 61.72(13) . . . . ?
C1 Ru N1 C6 -104.10(13) . . . . ?
C7 Ru N1 C6 24.79(12) . . . . ?
C9 Ru N1 C6 98.45(14) . . . . ?
C10 N1 C6 N2 -169.44(18) . . . . ?
Ru N1 C6 N2 132.09(16) . . . . ?
C10 N1 C6 C7 15.7(3) . . . . ?
Ru N1 C6 C7 -42.79(16) . . . . ?
C10 N1 C6 Ru 58.47(15) . . . . ?
C3 Ru C6 N2 58.3(3) . . . . ?
C4 Ru C6 N2 36.2(8) . . . . ?
C10 Ru C6 N2 -138.3(2) . . . . ?
C2 Ru C6 N2 23.8(2) . . . . ?
C5 Ru C6 N2 -48.5(3) . . . . ?
C8 Ru C6 N2 146.1(2) . . . . ?
C1 Ru C6 N2 -16.6(2) . . . . ?
C7 Ru C6 N2 114.1(3) . . . . ?
C9 Ru C6 N2 -175.8(2) . . . . ?
N1 Ru C6 N2 -106.2(3) . . . . ?
C3 Ru C6 N1 164.51(13) . . . . ?
C4 Ru C6 N1 142.4(7) . . . . ?
C10 Ru C6 N1 -32.06(13) . . . . ?
C2 Ru C6 N1 130.02(13) . . . . ?
C5 Ru C6 N1 57.70(17) . . . . ?
C8 Ru C6 N1 -107.67(14) . . . . ?
C1 Ru C6 N1 89.55(14) . . . . ?
C7 Ru C6 N1 -139.66(18) . . . . ?
C9 Ru C6 N1 -69.56(13) . . . . ?
C3 Ru C6 C7 -55.83(16) . . . . ?
C4 Ru C6 C7 -77.9(7) . . . . ?
C10 Ru C6 C7 107.61(14) . . . . ?
C2 Ru C6 C7 -90.32(14) . . . . ?
C5 Ru C6 C7 -162.64(15) . . . . ?
C8 Ru C6 C7 31.99(13) . . . . ?
C1 Ru C6 C7 -130.79(13) . . . . ?
C9 Ru C6 C7 70.10(14) . . . . ?
N1 Ru C6 C7 139.66(18) . . . . ?
N2 C6 C7 C8 169.49(19) . . . . ?
N1 C6 C7 C8 -16.0(3) . . . . ?
Ru C6 C7 C8 -59.37(16) . . . . ?
N2 C6 C7 Ru -131.14(18) . . . . ?
N1 C6 C7 Ru 43.39(16) . . . . ?
C3 Ru C7 C8 -90.17(15) . . . . ?
C4 Ru C7 C8 -62.20(19) . . . . ?
C10 Ru C7 C8 67.46(15) . . . . ?
C2 Ru C7 C8 -130.32(14) . . . . ?
C5 Ru C7 C8 -144.1(5) . . . . ?
C1 Ru C7 C8 -162.11(14) . . . . ?
C9 Ru C7 C8 30.27(14) . . . . ?
N1 Ru C7 C8 103.76(15) . . . . ?
C6 Ru C7 C8 127.66(19) . . . . ?
C3 Ru C7 C6 142.17(12) . . . . ?
C4 Ru C7 C6 170.14(12) . . . . ?
C10 Ru C7 C6 -60.20(12) . . . . ?
C2 Ru C7 C6 102.03(12) . . . . ?
C5 Ru C7 C6 88.2(5) . . . . ?
C8 Ru C7 C6 -127.66(19) . . . . ?
C1 Ru C7 C6 70.23(16) . . . . ?
C9 Ru C7 C6 -97.38(14) . . . . ?
N1 Ru C7 C6 -23.90(10) . . . . ?
C6 C7 C8 C9 6.3(3) . . . . ?
Ru C7 C8 C9 -56.32(17) . . . . ?
C6 C7 C8 Ru 62.64(17) . . . . ?
C3 Ru C8 C9 -127.42(14) . . . . ?
C4 Ru C8 C9 -87.64(15) . . . . ?
C10 Ru C8 C9 29.22(13) . . . . ?
C2 Ru C8 C9 -163.75(13) . . . . ?
C5 Ru C8 C9 -62.6(2) . . . . ?
C1 Ru C8 C9 -173.4(3) . . . . ?
C7 Ru C8 C9 130.1(2) . . . . ?
N1 Ru C8 C9 65.09(13) . . . . ?
C6 Ru C8 C9 98.89(14) . . . . ?
C3 Ru C8 C7 102.51(14) . . . . ?
C4 Ru C8 C7 142.29(13) . . . . ?
C10 Ru C8 C7 -100.85(14) . . . . ?
C2 Ru C8 C7 66.18(16) . . . . ?
C5 Ru C8 C7 167.31(17) . . . . ?
C1 Ru C8 C7 56.5(4) . . . . ?
C9 Ru C8 C7 -130.1(2) . . . . ?
N1 Ru C8 C7 -64.98(13) . . . . ?
C6 Ru C8 C7 -31.18(12) . . . . ?
C7 C8 C9 C10 3.1(3) . . . . ?
Ru C8 C9 C10 -52.89(18) . . . . ?
C7 C8 C9 Ru 56.04(17) . . . . ?
C3 Ru C9 C10 -159.41(13) . . . . ?
C4 Ru C9 C10 -119.48(14) . . . . ?
C2 Ru C9 C10 173.9(2) . . . . ?
C5 Ru C9 C10 -79.78(16) . . . . ?
C8 Ru C9 C10 131.89(19) . . . . ?
C1 Ru C9 C10 -53.0(3) . . . . ?
C7 Ru C9 C10 101.46(14) . . . . ?
N1 Ru C9 C10 28.14(12) . . . . ?
C6 Ru C9 C10 64.01(13) . . . . ?
C3 Ru C9 C8 68.70(16) . . . . ?
C4 Ru C9 C8 108.63(14) . . . . ?
C10 Ru C9 C8 -131.89(19) . . . . ?
C2 Ru C9 C8 42.0(3) . . . . ?
C5 Ru C9 C8 148.33(14) . . . . ?
C1 Ru C9 C8 175.1(2) . . . . ?
C7 Ru C9 C8 -30.43(13) . . . . ?
N1 Ru C9 C8 -103.75(14) . . . . ?
C6 Ru C9 C8 -67.88(13) . . . . ?
C6 N1 C10 C9 -6.2(3) . . . . ?
Ru N1 C10 C9 56.17(18) . . . . ?
C6 N1 C10 Ru -62.33(15) . . . . ?
C8 C9 C10 N1 -3.4(3) . . . . ?
Ru C9 C10 N1 -56.59(18) . . . . ?
C8 C9 C10 Ru 53.16(18) . . . . ?
C3 Ru C10 N1 -179.52(19) . . . . ?
C4 Ru C10 N1 -148.40(13) . . . . ?
C2 Ru C10 N1 -40.2(3) . . . . ?
C5 Ru C10 N1 -107.85(14) . . . . ?
C8 Ru C10 N1 103.83(14) . . . . ?
C1 Ru C10 N1 -68.58(16) . . . . ?
C7 Ru C10 N1 66.24(13) . . . . ?
C9 Ru C10 N1 133.1(2) . . . . ?
C6 Ru C10 N1 30.90(12) . . . . ?
C3 Ru C10 C9 47.3(3) . . . . ?
C4 Ru C10 C9 78.47(16) . . . . ?
C2 Ru C10 C9 -173.3(2) . . . . ?
C5 Ru C10 C9 119.02(14) . . . . ?
C8 Ru C10 C9 -29.30(13) . . . . ?
C1 Ru C10 C9 158.29(13) . . . . ?
C7 Ru C10 C9 -66.89(14) . . . . ?
N1 Ru C10 C9 -133.1(2) . . . . ?
C6 Ru C10 C9 -102.24(14) . . . . ?
N1 C6 N2 C11 -3.3(3) . . . . ?
C7 C6 N2 C11 171.4(2) . . . . ?
Ru C6 N2 C11 81.9(3) . . . . ?
N1 C6 N2 C12 -165.20(19) . . . . ?
C7 C6 N2 C12 9.5(3) . . . . ?
Ru C6 N2 C12 -80.0(3) . . . . ?
